data_4324067
loop_
_publ_author_name
'Pravat Bhattacharyya'
'Alexandra M. Z. Slawin'
'Martin B. Smith'
'J. Derek Woollins'

_publ_section_title
;
 Palladium(II) and Platinum(II) Complexes of the Heterodifunctional Ligand
 Ph2PNHP(O)Ph2
;
_journal_name_full 'Inorganic Chemistry'
_journal_page_first 3675
_journal_page_last 3682
_journal_paper_doi 10.1021/ic951247d
_journal_volume 35
_journal_year 1996
_chemical_formula_moiety 'C48 H42 Br2 N2 O2 P4 Pt '
_chemical_formula_sum 'C48 H42 Br2 N2 O2 P4 Pt'
_chemical_formula_weight 1157.67
_space_group_IT_number 2
_symmetry_cell_setting triclinic
_symmetry_Int_Tables_number 2
_symmetry_space_group_name_Hall '-P 1'
_symmetry_space_group_name_H-M 'P -1'
_audit_creation_date 'Mon Oct  9 15:15:37 1995'
_audit_creation_method 'from TEXRAY.INF file'
_cell_angle_alpha 102.65(3)
_cell_angle_beta 117.39(2)
_cell_angle_gamma 101.03(2)
_cell_formula_units_Z 2
_cell_length_a 13.113(4)
_cell_length_b 15.996(4)
_cell_length_c 13.011(4)
_cell_measurement_reflns_used 20
_cell_measurement_temperature 293.2
_cell_measurement_theta_max 45.7
_cell_measurement_theta_min 39.8
_cell_volume 2225.9(14)
_computing_cell_refinement 'MSC/AFC Diffractometer Control'
_computing_data_collection 'MSC/AFC Diffractometer Control'
_computing_data_reduction teXsan
_computing_publication_material teXsan
_computing_structure_refinement teXsan
_computing_structure_solution 'DIRDIF92 (PATTY)'
_diffrn_ambient_temperature 293.2
_diffrn_measurement_device AFC7S
_diffrn_measurement_method 'omega scans with profile analysis'
_diffrn_orient_matrix_UB_11 0.03342
_diffrn_orient_matrix_UB_12 -0.04807
_diffrn_orient_matrix_UB_13 0.02546
_diffrn_orient_matrix_UB_21 0.08186
_diffrn_orient_matrix_UB_22 0.03660
_diffrn_orient_matrix_UB_23 0.01982
_diffrn_orient_matrix_UB_31 0.02250
_diffrn_orient_matrix_UB_32 0.03134
_diffrn_orient_matrix_UB_33 0.08669
_diffrn_radiation_monochromator graphite
_diffrn_radiation_source 'X-ray tube'
_diffrn_radiation_type CuKalpha
_diffrn_radiation_wavelength 1.5418
_diffrn_reflns_av_R_equivalents 6.51
_diffrn_reflns_limit_h_max 10
_diffrn_reflns_limit_h_min 0
_diffrn_reflns_limit_k_max 14
_diffrn_reflns_limit_k_min -14
_diffrn_reflns_limit_l_max 10
_diffrn_reflns_limit_l_min -11
_diffrn_reflns_number 3199
_diffrn_reflns_theta_max 45.02
_diffrn_standards_decay_% 1.66
_diffrn_standards_interval_count 150
_diffrn_standards_number 3
_exptl_absorpt_coefficient_mu 9.799
_exptl_absorpt_correction_T_max 1.000
_exptl_absorpt_correction_T_min 0.723
_exptl_absorpt_correction_type refdelf
_exptl_absorpt_process_details Walker&Stuart_DIFABS
_exptl_crystal_colour clear
_exptl_crystal_density_diffrn 1.727
_exptl_crystal_description block
_exptl_crystal_F_000 1136.00
_exptl_crystal_size_max 0.170
_exptl_crystal_size_mid 0.100
_exptl_crystal_size_min 0.100
_refine_diff_density_max 0.47
_refine_diff_density_min -0.57
_refine_ls_extinction_method none
_refine_ls_goodness_of_fit_obs 1.941
_refine_ls_hydrogen_treatment noref
_refine_ls_matrix_type full
_refine_ls_number_parameters 292
_refine_ls_number_reflns 2045
_refine_ls_number_restraints 0
_refine_ls_R_factor_obs 0.0390
_refine_ls_shift/esd_max 0.2330
_refine_ls_structure_factor_coef F
_refine_ls_weighting_scheme sigma
_refine_ls_wR_factor_obs 0.0310
_reflns_number_observed 2045
_reflns_number_total 2975
_reflns_observed_criterion 3.00
_cod_data_source_file ic951247d_2.cif
_cod_data_source_block 6
_cod_original_cell_volume 2225(1)
_cod_original_sg_symbol_H-M 'P -1 '
_cod_original_formula_sum 'C48 H42 Br2 N2 O2 P4 Pt '
_cod_database_code 4324067

loop_
_symmetry_equiv_pos_as_xyz
'   +x,   +y,   +z'
'   -x,   -y,   -z'

loop_
_atom_site_aniso_label
_atom_site_aniso_U_11
_atom_site_aniso_U_22
_atom_site_aniso_U_33
_atom_site_aniso_U_12
_atom_site_aniso_U_13
_atom_site_aniso_U_23
Pt(1) 0.0296(4) 0.0297(4) 0.0301(3) 0.0127(3) 0.0123(3) 0.0114(3)
Br(1) 0.071(1) 0.079(1) 0.059(1) 0.037(1) 0.037(1) 0.021(1)
Br(2) 0.046(1) 0.060(1) 0.056(1) 0.018(1) 0.0211(10) 0.021(1)
P(1) 0.044(3) 0.043(3) 0.035(3) 0.025(2) 0.020(2) 0.018(2)
P(2) 0.034(3) 0.035(3) 0.036(3) 0.012(2) 0.013(2) 0.015(2)
P(3) 0.037(3) 0.050(3) 0.047(3) 0.020(2) 0.017(2) 0.018(2)
P(4) 0.044(3) 0.029(3) 0.037(3) 0.016(2) 0.020(2) 0.012(2)
O(1) 0.057(7) 0.052(7) 0.051(6) 0.029(6) 0.034(5) 0.030(5)
O(3) 0.044(7) 0.035(7) 0.065(8) -0.002(6) 0.000(6) 0.000(6)
N(1) 0.011(7) 0.041(7) 0.025(7) 0.005(6) 0.007(5) 0.012(6)
N(3) 0.044(8) 0.034(7) 0.024(7) 0.026(6) 0.015(6) 0.006(6)

loop_
_atom_site_label
_atom_site_fract_x
_atom_site_fract_y
_atom_site_fract_z
_atom_site_U_iso_or_equiv
_atom_site_thermal_displace_type
_atom_site_calc_flag
_atom_site_calc_attached_atom
Pt(1) -0.01121(7) 0.24456(5) -0.00301(7) 0.0309(2) Uij ? ?
Br(1) 0.0521(2) 0.1745(1) -0.1429(2) 0.0671(7) Uij ? ?
Br(2) 0.2094(2) 0.3252(1) 0.1508(2) 0.0570(6) Uij ? ?
P(1) 0.0639(4) 0.3306(3) 0.4140(4) 0.038(1) Uij ? ?
P(2) -0.0589(4) 0.2992(3) 0.1368(4) 0.037(1) Uij ? ?
P(3) -0.4496(4) 0.2014(3) -0.2718(4) 0.046(1) Uij ? ?
P(4) -0.2033(4) 0.1687(3) -0.1633(4) 0.037(1) Uij ? ?
O(1) -0.0456(9) 0.3410(6) 0.4133(8) 0.047(3) Uij ? ?
O(3) -0.5283(9) 0.1081(6) -0.3647(9) 0.067(4) Uij ? ?
N(1) 0.0577(9) 0.3260(7) 0.2814(9) 0.028(4) Uij ? ?
N(3) -0.3100(10) 0.2096(7) -0.1564(9) 0.034(4) Uij ? ?
C(1) 0.095(1) 0.2297(9) 0.442(1) 0.043(5) Uij ? ?
C(2) 0.140(1) 0.180(1) 0.385(1) 0.065(6) Uij ? ?
C(3) 0.157(2) 0.100(1) 0.408(2) 0.073(6) Uij ? ?
C(4) 0.132(2) 0.078(1) 0.491(2) 0.082(7) Uij ? ?
C(5) 0.087(2) 0.126(1) 0.549(2) 0.093(7) Uij ? ?
C(6) 0.066(1) 0.204(1) 0.526(1) 0.065(6) Uij ? ?
C(7) 0.200(1) 0.4241(9) 0.528(1) 0.038(5) Uij ? ?
C(8) 0.311(1) 0.416(1) 0.606(1) 0.056(5) Uij ? ?
C(9) 0.407(1) 0.493(1) 0.693(1) 0.064(6) Uij ? ?
C(10) 0.397(1) 0.577(1) 0.707(1) 0.054(5) Uij ? ?
C(11) 0.292(1) 0.5878(9) 0.636(1) 0.047(5) Uij ? ?
C(12) 0.193(1) 0.5124(10) 0.545(1) 0.049(5) Uij ? ?
C(13) -0.182(1) 0.2182(9) 0.130(1) 0.040(5) Uij ? ?
C(14) -0.284(1) 0.233(1) 0.121(1) 0.059(5) Uij ? ?
C(15) -0.375(2) 0.166(1) 0.116(1) 0.070(6) Uij ? ?
C(16) -0.353(2) 0.087(1) 0.126(2) 0.081(6) Uij ? ?
C(17) -0.254(2) 0.070(1) 0.136(2) 0.073(6) Uij ? ?
C(18) -0.163(1) 0.139(1) 0.139(1) 0.062(6) Uij ? ?
C(19) -0.100(1) 0.4021(9) 0.129(1) 0.037(5) Uij ? ?
C(20) -0.116(1) 0.4511(9) 0.221(1) 0.045(5) Uij ? ?
C(21) -0.141(1) 0.531(1) 0.217(1) 0.056(5) Uij ? ?
C(22) -0.146(1) 0.5650(10) 0.127(1) 0.050(5) Uij ? ?
C(23) -0.127(1) 0.5176(9) 0.040(1) 0.044(5) Uij ? ?
C(24) -0.101(1) 0.4365(9) 0.041(1) 0.038(5) Uij ? ?
C(25) -0.512(1) 0.245(1) -0.186(1) 0.053(5) Uij ? ?
C(26) -0.466(2) 0.330(1) -0.107(2) 0.084(7) Uij ? ?
C(27) -0.516(2) 0.364(1) -0.039(2) 0.095(7) Uij ? ?
C(28) -0.612(2) 0.305(1) -0.054(2) 0.102(8) Uij ? ?
C(29) -0.653(2) 0.214(2) -0.117(2) 0.139(9) Uij ? ?
C(30) -0.601(2) 0.181(1) -0.188(2) 0.101(7) Uij ? ?
C(31) -0.430(1) 0.2814(9) -0.345(1) 0.042(5) Uij ? ?
C(32) -0.516(2) 0.257(1) -0.470(1) 0.068(6) Uij ? ?
C(33) -0.509(2) 0.326(1) -0.520(2) 0.076(6) Uij ? ?
C(34) -0.426(2) 0.406(1) -0.457(2) 0.070(6) Uij ? ?
C(35) -0.335(2) 0.430(1) -0.339(2) 0.070(6) Uij ? ?
C(36) -0.343(1) 0.366(1) -0.281(1) 0.064(6) Uij ? ?
C(37) -0.250(1) 0.0513(9) -0.173(1) 0.039(5) Uij ? ?
C(38) -0.163(1) 0.013(1) -0.121(1) 0.058(5) Uij ? ?
C(39) -0.198(2) -0.074(1) -0.119(1) 0.069(6) Uij ? ?
C(40) -0.314(2) -0.122(1) -0.173(2) 0.073(6) Uij ? ?
C(41) -0.404(2) -0.091(1) -0.233(2) 0.079(6) Uij ? ?
C(42) -0.369(2) 0.000(1) -0.234(1) 0.071(6) Uij ? ?
C(43) -0.223(1) 0.1725(9) -0.307(1) 0.028(4) Uij ? ?
C(44) -0.291(1) 0.0992(9) -0.417(1) 0.041(5) Uij ? ?
C(45) -0.299(1) 0.1041(10) -0.526(1) 0.047(5) Uij ? ?
C(46) -0.242(1) 0.1852(10) -0.528(1) 0.053(5) Uij ? ?
C(47) -0.175(1) 0.259(1) -0.420(1) 0.057(5) Uij ? ?
C(48) -0.166(1) 0.2525(9) -0.312(1) 0.040(5) Uij ? ?
H(1n) 0.1359 0.3444 0.2909 0.0332 Uij ? ?
H(2) 0.1607 0.1991 0.3310 0.0787 Uij ? ?
H(3) 0.1840 0.0628 0.3662 0.0877 Uij ? ?
H(3n) -0.2871 0.2454 -0.0765 0.0435 Uij ? ?
H(4) 0.1479 0.0264 0.5104 0.0986 Uij ? ?
H(5) 0.0695 0.1068 0.6051 0.1112 Uij ? ?
H(6) 0.0335 0.2386 0.5640 0.0783 Uij ? ?
H(8) 0.3202 0.3582 0.5984 0.0670 Uij ? ?
H(9) 0.4831 0.4874 0.7459 0.0767 Uij ? ?
H(10) 0.4655 0.6285 0.7684 0.0642 Uij ? ?
H(11) 0.2850 0.6468 0.6486 0.0565 Uij ? ?
H(12) 0.1187 0.5203 0.4932 0.0596 Uij ? ?
H(14) -0.2939 0.2899 0.1190 0.0706 Uij ? ?
H(15) -0.4476 0.1747 0.1055 0.0847 Uij ? ?
H(16) -0.4113 0.0413 0.1262 0.0971 Uij ? ?
H(17) -0.2429 0.0134 0.1407 0.0879 Uij ? ?
H(18) -0.0915 0.1294 0.1467 0.0729 Uij ? ?
H(20) -0.1097 0.4297 0.2850 0.0540 Uij ? ?
H(21) -0.1543 0.5633 0.2773 0.0675 Uij ? ?
H(22) -0.1624 0.6202 0.1250 0.0602 Uij ? ?
H(23) -0.1314 0.5404 -0.0232 0.0525 Uij ? ?
H(24) -0.0850 0.4061 -0.0184 0.0455 Uij ? ?
H(26) -0.3941 0.3695 -0.0957 0.1007 Uij ? ?
H(27) -0.4828 0.4252 0.0151 0.1132 Uij ? ?
H(28) -0.6550 0.3279 -0.0186 0.1228 Uij ? ?
H(29) -0.7143 0.1727 -0.1150 0.1677 Uij ? ?
H(30) -0.6268 0.1185 -0.2348 0.1209 Uij ? ?
H(32) -0.5751 0.1975 -0.5185 0.0820 Uij ? ?
H(33) -0.5683 0.3135 -0.6040 0.0923 Uij ? ?
H(34) -0.4298 0.4501 -0.4961 0.0822 Uij ? ?
H(35) -0.2700 0.4861 -0.2970 0.0839 Uij ? ?
H(36) -0.2863 0.3816 -0.1955 0.0771 Uij ? ?
H(38) -0.0792 0.0453 -0.0861 0.0696 Uij ? ?
H(39) -0.1377 -0.0990 -0.0789 0.0820 Uij ? ?
H(40) -0.3354 -0.1813 -0.1683 0.0876 Uij ? ?
H(41) -0.4874 -0.1277 -0.2749 0.0957 Uij ? ?
H(42) -0.4306 0.0238 -0.2771 0.0857 Uij ? ?
H(44) -0.3324 0.0429 -0.4185 0.0486 Uij ? ?
H(45) -0.3440 0.0516 -0.5996 0.0571 Uij ? ?
H(46) -0.2484 0.1897 -0.6024 0.0635 Uij ? ?
H(47) -0.1337 0.3155 -0.4191 0.0689 Uij ? ?
H(48) -0.1198 0.3049 -0.2384 0.0476 Uij ? ?

loop_
_atom_type_symbol
_atom_type_oxidation_number
_atom_type_number_in_cell
_atom_type_scat_dispersion_real
_atom_type_scat_dispersion_imag
_atom_type_scat_source
Pt 0 2 -4.593 6.926 'International Tables'
Br 0 4 -0.676 1.280 'International Tables'
P 0 8 0.295 0.434 'International Tables'
O 0 4 0.049 0.032 'International Tables'
N 0 4 0.031 0.018 'International Tables'
C 0 96 0.018 0.009 'International Tables'
H 0 84 0.000 0.000 'International Tables'

loop_
_geom_angle_atom_site_label_1
_geom_angle_atom_site_label_2
_geom_angle_atom_site_label_3
_geom_angle
_geom_angle_site_symmetry_1
_geom_angle_site_symmetry_2
_geom_angle_site_symmetry_3
_geom_angle_publ_flag
Br(1) Pt(1) Br(2) 86.34(7) ? ? ? yes
Br(1) Pt(1) P(2) 173.6(1) ? ? ? yes
Br(1) Pt(1) P(4) 85.8(1) ? ? ? yes
Br(2) Pt(1) P(2) 91.2(1) ? ? ? yes
Br(2) Pt(1) P(4) 171.6(1) ? ? ? yes
P(2) Pt(1) P(4) 97.0(2) ? ? ? yes
O(1) P(1) N(1) 113.3(6) ? ? ? yes
O(1) P(1) C(1) 113.9(7) ? ? ? yes
O(1) P(1) C(7) 113.1(6) ? ? ? yes
N(1) P(1) C(1) 106.1(6) ? ? ? yes
N(1) P(1) C(7) 103.6(6) ? ? ? yes
C(1) P(1) C(7) 106.0(7) ? ? ? yes
Pt(1) P(2) N(1) 111.3(4) ? ? ? yes
Pt(1) P(2) C(13) 114.5(5) ? ? ? yes
Pt(1) P(2) C(19) 113.9(5) ? ? ? yes
N(1) P(2) C(13) 102.7(6) ? ? ? yes
N(1) P(2) C(19) 106.4(6) ? ? ? yes
C(13) P(2) C(19) 107.1(7) ? ? ? yes
O(3) P(3) N(3) 115.5(6) ? ? ? yes
O(3) P(3) C(25) 112.8(7) ? ? ? yes
O(3) P(3) C(31) 111.3(7) ? ? ? yes
N(3) P(3) C(25) 101.3(6) ? ? ? yes
N(3) P(3) C(31) 109.3(6) ? ? ? yes
C(25) P(3) C(31) 105.9(7) ? ? ? yes
Pt(1) P(4) N(3) 115.3(4) ? ? ? yes
Pt(1) P(4) C(37) 110.4(5) ? ? ? yes
Pt(1) P(4) C(43) 113.1(5) ? ? ? yes
N(3) P(4) C(37) 105.2(7) ? ? ? yes
N(3) P(4) C(43) 102.3(6) ? ? ? yes
C(37) P(4) C(43) 110.0(6) ? ? ? yes
P(1) N(1) P(2) 132.6(7) ? ? ? yes
P(3) N(3) P(4) 130.3(7) ? ? ? yes
P(1) C(1) C(2) 122(1) ? ? ? yes
P(1) C(1) C(6) 115(1) ? ? ? yes
C(2) C(1) C(6) 121(1) ? ? ? yes
C(1) C(2) C(3) 119(1) ? ? ? yes
C(2) C(3) C(4) 118(1) ? ? ? yes
C(3) C(4) C(5) 123(1) ? ? ? yes
C(4) C(5) C(6) 119(1) ? ? ? yes
C(1) C(6) C(5) 117(1) ? ? ? yes
P(1) C(7) C(8) 124(1) ? ? ? yes
P(1) C(7) C(12) 117(1) ? ? ? yes
C(8) C(7) C(12) 117(1) ? ? ? yes
C(7) C(8) C(9) 119(1) ? ? ? yes
C(8) C(9) C(10) 121(1) ? ? ? yes
C(9) C(10) C(11) 121(1) ? ? ? yes
C(10) C(11) C(12) 118(1) ? ? ? yes
C(7) C(12) C(11) 121(1) ? ? ? yes
P(2) C(13) C(14) 125(1) ? ? ? yes
P(2) C(13) C(18) 114(1) ? ? ? yes
C(14) C(13) C(18) 120(1) ? ? ? yes
C(13) C(14) C(15) 121(1) ? ? ? yes
C(14) C(15) C(16) 116(1) ? ? ? yes
C(15) C(16) C(17) 123(1) ? ? ? yes
C(16) C(17) C(18) 118(1) ? ? ? yes
C(13) C(18) C(17) 119(1) ? ? ? yes
P(2) C(19) C(20) 120(1) ? ? ? yes
P(2) C(19) C(24) 119(1) ? ? ? yes
C(20) C(19) C(24) 119(1) ? ? ? yes
C(19) C(20) C(21) 119(1) ? ? ? yes
C(20) C(21) C(22) 120(1) ? ? ? yes
C(21) C(22) C(23) 118(1) ? ? ? yes
C(22) C(23) C(24) 121(1) ? ? ? yes
C(19) C(24) C(23) 118(1) ? ? ? yes
P(3) C(25) C(26) 124(1) ? ? ? yes
P(3) C(25) C(30) 115(1) ? ? ? yes
C(26) C(25) C(30) 119(1) ? ? ? yes
C(25) C(26) C(27) 123(1) ? ? ? yes
C(26) C(27) C(28) 116(1) ? ? ? yes
C(27) C(28) C(29) 123(2) ? ? ? yes
C(28) C(29) C(30) 118(2) ? ? ? yes
C(25) C(30) C(29) 116(1) ? ? ? yes
P(3) C(31) C(32) 116(1) ? ? ? yes
P(3) C(31) C(36) 122(1) ? ? ? yes
C(32) C(31) C(36) 120(1) ? ? ? yes
C(31) C(32) C(33) 114(1) ? ? ? yes
C(32) C(33) C(34) 123(1) ? ? ? yes
C(33) C(34) C(35) 122(1) ? ? ? yes
C(34) C(35) C(36) 115(1) ? ? ? yes
C(31) C(36) C(35) 121(1) ? ? ? yes
P(4) C(37) C(38) 119(1) ? ? ? yes
P(4) C(37) C(42) 121(1) ? ? ? yes
C(38) C(37) C(42) 118(1) ? ? ? yes
C(37) C(38) C(39) 119(1) ? ? ? yes
C(38) C(39) C(40) 121(1) ? ? ? yes
C(39) C(40) C(41) 121(1) ? ? ? yes
C(40) C(41) C(42) 117(1) ? ? ? yes
C(37) C(42) C(41) 120(1) ? ? ? yes
P(4) C(43) C(44) 124(1) ? ? ? yes
P(4) C(43) C(48) 119.4(10) ? ? ? yes
C(44) C(43) C(48) 115(1) ? ? ? yes
C(43) C(44) C(45) 122(1) ? ? ? yes
C(44) C(45) C(46) 119(1) ? ? ? yes
C(45) C(46) C(47) 118(1) ? ? ? yes
C(46) C(47) C(48) 120(1) ? ? ? yes
C(43) C(48) C(47) 122(1) ? ? ? yes

loop_
_geom_bond_atom_site_label_1
_geom_bond_atom_site_label_2
_geom_bond_distance
_geom_bond_site_symmetry_1
_geom_bond_site_symmetry_2
_geom_bond_publ_flag
Pt(1) Br(1) 2.472(2) ? ? yes
Pt(1) Br(2) 2.480(2) ? ? yes
Pt(1) P(2) 2.241(5) ? ? yes
Pt(1) P(4) 2.248(4) ? ? yes
P(1) O(1) 1.47(1) ? ? yes
P(1) N(1) 1.67(1) ? ? yes
P(1) C(1) 1.81(2) ? ? yes
P(1) C(7) 1.79(1) ? ? yes
P(2) N(1) 1.68(1) ? ? yes
P(2) C(13) 1.82(1) ? ? yes
P(2) C(19) 1.83(1) ? ? yes
P(3) O(3) 1.492(9) ? ? yes
P(3) N(3) 1.71(1) ? ? yes
P(3) C(25) 1.76(2) ? ? yes
P(3) C(31) 1.80(1) ? ? yes
P(4) N(3) 1.68(1) ? ? yes
P(4) C(37) 1.82(1) ? ? yes
P(4) C(43) 1.78(1) ? ? yes
C(1) C(2) 1.37(2) ? ? yes
C(1) C(6) 1.41(2) ? ? yes
C(2) C(3) 1.40(2) ? ? yes
C(3) C(4) 1.36(2) ? ? yes
C(4) C(5) 1.36(2) ? ? yes
C(5) C(6) 1.40(2) ? ? yes
C(7) C(8) 1.39(2) ? ? yes
C(7) C(12) 1.41(2) ? ? yes
C(8) C(9) 1.36(2) ? ? yes
C(9) C(10) 1.35(2) ? ? yes
C(10) C(11) 1.33(2) ? ? yes
C(11) C(12) 1.38(2) ? ? yes
C(13) C(14) 1.36(2) ? ? yes
C(13) C(18) 1.35(2) ? ? yes
C(14) C(15) 1.40(2) ? ? yes
C(15) C(16) 1.37(2) ? ? yes
C(16) C(17) 1.33(2) ? ? yes
C(17) C(18) 1.44(2) ? ? yes
C(19) C(20) 1.40(2) ? ? yes
C(19) C(24) 1.38(2) ? ? yes
C(20) C(21) 1.39(2) ? ? yes
C(21) C(22) 1.37(2) ? ? yes
C(22) C(23) 1.37(2) ? ? yes
C(23) C(24) 1.40(2) ? ? yes
C(25) C(26) 1.32(2) ? ? yes
C(25) C(30) 1.39(2) ? ? yes
C(26) C(27) 1.41(2) ? ? yes
C(27) C(28) 1.32(2) ? ? yes
C(28) C(29) 1.36(3) ? ? yes
C(29) C(30) 1.46(3) ? ? yes
C(31) C(32) 1.39(2) ? ? yes
C(31) C(36) 1.36(2) ? ? yes
C(32) C(33) 1.41(2) ? ? yes
C(33) C(34) 1.29(2) ? ? yes
C(34) C(35) 1.35(2) ? ? yes
C(35) C(36) 1.41(2) ? ? yes
C(37) C(38) 1.38(2) ? ? yes
C(37) C(42) 1.35(2) ? ? yes
C(38) C(39) 1.38(2) ? ? yes
C(39) C(40) 1.32(2) ? ? yes
C(40) C(41) 1.34(2) ? ? yes
C(41) C(42) 1.44(2) ? ? yes
C(43) C(44) 1.38(2) ? ? yes
C(43) C(48) 1.38(2) ? ? yes
C(44) C(45) 1.40(2) ? ? yes
C(45) C(46) 1.38(2) ? ? yes
C(46) C(47) 1.37(2) ? ? yes
C(47) C(48) 1.39(2) ? ? yes
